data_1534797
loop_
_publ_author_name
'Serezhkin, V.N.'
'Efremov, V.A.'
'Trunov, V.K.'

_publ_section_title
;
 The crystal structure of alpha-U O2 Mo O4 (H2 O)2
;
_journal_name_full Kristallografiya
_journal_page_first 861
_journal_page_last 865
_journal_volume 25
_journal_year 1980
_chemical_formula_sum 'H4 Mo O8 U'
_chemical_name_systematic '(U O2) (Mo O4) (H2 O)2'
_space_group_IT_number 14
_symmetry_space_group_name_Hall '-P 2ybc'
_symmetry_space_group_name_H-M 'P 1 21/c 1'
_cell_angle_alpha 90
_cell_angle_beta 113.05
_cell_angle_gamma 90
_cell_formula_units_Z 8
_cell_length_a 13.612
_cell_length_b 11.005
_cell_length_c 10.854
_cell_volume 1496.121
_citation_journal_id_ASTM KRISAJ
_cod_data_source_file Serezhkin_KRISAJ_1980_679.cif
_cod_data_source_block H4Mo1O8U1
_cod_original_formula_sum 'H4 Mo1 O8 U1'
_cod_database_code 1534797

loop_
_symmetry_equiv_pos_as_xyz
x,y,z
-x,y+1/2,-z+1/2
-x,-y,-z
x,-y-1/2,z-1/2

loop_
_atom_site_label
_atom_site_type_symbol
_atom_site_fract_x
_atom_site_fract_y
_atom_site_fract_z
_atom_site_occupancy
_atom_site_U_iso_or_equiv
O11 O-2 0.2571 0.6803 0.5952 1 0.0
O6 O-2 0.2045 0.5226 0.2949 1 0.0
O9 O-2 0.068 0.6656 0.6523 1 0.0
O17 O-2 0.256 0.531 0.04 0.65 0.0
O5 O-2 0.3977 0.5311 0.5288 1 0.0
O15 O-2 0.2433 0.149 0.164 1 0.0
U1 U+6 0.05522 0.3984 0.25744 1 0.0
O12 O-2 0.058 0.7611 0.4041 1 0.0
O4 O-2 0.5599 0.4331 0.185 1 0.0
O1 O-2 -0.0278 0.5166 0.1665 1 0.0
O2 O-2 0.1418 0.2797 0.3489 1 0.0
Mo2 Mo+6 0.11956 0.6548 0.52762 1 0.0
O14 O-2 0.4023 0.234 0.113 1 0.0
Mo1 Mo+6 0.34472 0.53179 0.35322 1 0.0
O7 O-2 0.3817 0.6683 0.3024 1 0.0
O13 O-2 0.1238 0.3608 0.0847 1 0.0
O3 O-2 0.5461 0.2102 0.4082 1 0.0
O8 O-2 0.3943 0.4061 0.299 1 0.0
O16 O-2 0.325 0.407 -0.076 0.65 0.0
O10 O-2 0.0942 0.5083 0.4593 1 0.0
U2 U+6 0.55449 0.3204 0.29759 1 0.0
